data_1512176
loop_
_publ_author_name
'Yang, Wenqiang'
'Long, Yan'
'Zhang, Shasha'
'Zeng, Youlin'
'Cai, Qian'

_publ_section_title
;
 Copper-catalyzed enantioselective intramolecular N-arylation, an
 efficient method for kinetic resolutions.
;
_journal_issue 14
_journal_name_full 'Organic letters'
_journal_page_first 3598
_journal_page_last 3601
_journal_paper_doi 10.1021/ol401449b
_journal_volume 15
_journal_year 2013
_chemical_absolute_configuration ad
_chemical_formula_moiety 'C19 H22 I N O3'
_chemical_formula_sum 'C19 H22 I N O3'
_chemical_formula_weight 439.28
_chemical_name_systematic
;
 ? 
;
_space_group_crystal_system orthorhombic
_space_group_IT_number 19
_space_group_name_Hall 'P 2ac 2ab'
_space_group_name_H-M_alt 'P 21 21 21'
_symmetry_space_group_name_Hall 'P 2ac 2ab'
_symmetry_space_group_name_H-M 'P 21 21 21'
_atom_sites_solution_hydrogens geom
_atom_sites_solution_primary direct
_atom_sites_solution_secondary difmap
_audit_creation_date 2013-06-25
_audit_creation_method
;
  Olex2 1.2
  (compiled Apr 23 2013 17:54:37, GUI svn.r4466)
;
_cell_angle_alpha 90.00
_cell_angle_beta 90.00
_cell_angle_gamma 90.00
_cell_formula_units_Z 4
_cell_length_a 5.8480(2)
_cell_length_b 11.0146(3)
_cell_length_c 29.0584(10)
_cell_measurement_reflns_used 3249
_cell_measurement_temperature 106.6(3)
_cell_measurement_theta_max 61.8490
_cell_measurement_theta_min 3.0530
_cell_volume 1871.75(10)
_computing_cell_refinement
;
CrysAlisPro, Agilent Technologies,
Version 1.171.36.24 (release 03-12-2012 CrysAlis171 .NET)
(compiled Dec  3 2012,18:21:49)
;
_computing_data_collection
;
CrysAlisPro, Agilent Technologies,
Version 1.171.36.24 (release 03-12-2012 CrysAlis171 .NET)
(compiled Dec  3 2012,18:21:49)
;
_computing_data_reduction
;
CrysAlisPro, Agilent Technologies,
Version 1.171.36.24 (release 03-12-2012 CrysAlis171 .NET)
(compiled Dec  3 2012,18:21:49)
;
_computing_molecular_graphics
;
O. V. Dolomanov, L. J. Bourhis, R. J. Gildea, J. A. K. Howard and H. Puschmann,
OLEX2: a complete structure solution, refinement and analysis program.
J. Appl. Cryst. (2009). 42, 339-341.
;
_computing_publication_material
;
O. V. Dolomanov, L. J. Bourhis, R. J. Gildea, J. A. K. Howard and H. Puschmann,
OLEX2: a complete structure solution, refinement and analysis program.
J. Appl. Cryst. (2009). 42, 339-341.
;
_computing_structure_refinement
;
SHELXL, G.M. Sheldrick, Acta Cryst.
(2008). A64, 112-122
;
_computing_structure_solution
;
SHELXS, G.M. Sheldrick, Acta Cryst.
(2008). A64, 112-122
;
_diffrn_ambient_temperature 106.6(3)
_diffrn_detector_area_resol_mean 10.4015
_diffrn_measured_fraction_theta_full 0.9994
_diffrn_measured_fraction_theta_max 0.9804
_diffrn_measurement_details
;
  1 omega  -21.00   35.00   1.0000    1.0000
omega____ theta____ kappa____ phi______ frames
    -       -1.2446  -99.0000  150.0000 56

  2 omega   37.00   76.00   1.0000    1.0000
omega____ theta____ kappa____ phi______ frames
    -        1.2446   38.0000  -30.0000 39

  3 omega   -7.00   32.00   1.0000    1.0000
omega____ theta____ kappa____ phi______ frames
    -        1.2446   38.0000  -30.0000 39

  4 omega   14.00  104.00   1.0000    3.1300
omega____ theta____ kappa____ phi______ frames
    -       83.9725  -61.0000  120.0000 90

  5 omega   26.00  101.00   1.0000    3.1300
omega____ theta____ kappa____ phi______ frames
    -       83.9725  -61.0000   30.0000 75

  6 omega   24.00  161.00   1.0000    3.1300
omega____ theta____ kappa____ phi______ frames
    -       83.9725   15.0000  -30.0000 137

  7 omega   53.00  122.00   1.0000    3.1300
omega____ theta____ kappa____ phi______ frames
    -       83.9725  -92.0000  -70.4513 69
;
_diffrn_measurement_device_type 'Xcalibur, Ruby, Gemini ultra'
_diffrn_measurement_method '\w scans'
_diffrn_orient_matrix_UB_11 0.0224095000
_diffrn_orient_matrix_UB_12 -0.1367371000
_diffrn_orient_matrix_UB_13 -0.0104001000
_diffrn_orient_matrix_UB_21 -0.0197726000
_diffrn_orient_matrix_UB_22 0.0264460000
_diffrn_orient_matrix_UB_23 -0.0518931000
_diffrn_orient_matrix_UB_31 0.2616335000
_diffrn_orient_matrix_UB_32 0.0135859000
_diffrn_orient_matrix_UB_33 -0.0030076000
_diffrn_radiation_monochromator mirror
_diffrn_radiation_type 'Cu K\a'
_diffrn_radiation_wavelength 1.5418
_diffrn_reflns_av_R_equivalents 0.0333
_diffrn_reflns_av_unetI/netI 0.0448
_diffrn_reflns_limit_h_max 6
_diffrn_reflns_limit_h_min -3
_diffrn_reflns_limit_k_max 12
_diffrn_reflns_limit_k_min -9
_diffrn_reflns_limit_l_max 20
_diffrn_reflns_limit_l_min -32
_diffrn_reflns_number 5483
_diffrn_reflns_theta_full 62.32
_diffrn_reflns_theta_max 62.32
_diffrn_reflns_theta_min 3.04
_diffrn_source 'Enhance Ultra (Cu) X-ray Source'
_exptl_absorpt_coefficient_mu 13.572
_exptl_absorpt_correction_T_max 0.756
_exptl_absorpt_correction_T_min 0.409
_exptl_absorpt_correction_type analytical
_exptl_absorpt_process_details
;
CrysAlisPro, Agilent Technologies,
Version 1.171.36.24 (release 03-12-2012 CrysAlis171 .NET)
(compiled Dec  3 2012,18:21:49)
Analytical numeric absorption correction using a multifaceted crystal
            model based on expressions derived by R.C. Clark & J.S. Reid.
(Clark, R. C. & Reid, J. S. (1995). Acta Cryst. A51, 887-897)
;
_exptl_crystal_colour
;
;
_exptl_crystal_colour_lustre clear
_exptl_crystal_colour_modifier light
_exptl_crystal_colour_primary colourless
_exptl_crystal_density_diffrn 1.559
_exptl_crystal_density_method 'not measured'
_exptl_crystal_description block
_exptl_crystal_F_000 880
_exptl_crystal_size_max 0.5205
_exptl_crystal_size_mid 0.1177
_exptl_crystal_size_min 0.1002
_refine_diff_density_max 1.110
_refine_diff_density_min -0.935
_refine_diff_density_rms 0.087
_refine_ls_abs_structure_details 'Flack H D (1983), Acta Cryst. A39, 876-881'
_refine_ls_abs_structure_Flack 0.004(8)
_refine_ls_extinction_method none
_refine_ls_goodness_of_fit_ref 1.048
_refine_ls_hydrogen_treatment mixed
_refine_ls_matrix_type full
_refine_ls_number_parameters 227
_refine_ls_number_reflns 2920
_refine_ls_number_restraints 0
_refine_ls_restrained_S_all 1.048
_refine_ls_R_factor_all 0.0398
_refine_ls_R_factor_gt 0.0363
_refine_ls_shift/su_max 0.001
_refine_ls_shift/su_mean 0.000
_refine_ls_structure_factor_coef Fsqd
_refine_ls_weighting_details 'calc w=1/[\s^2^(Fo^2^)+(0.0517P)^2^+0.3626P] where P=(Fo^2^+2Fc^2^)/3'
_refine_ls_weighting_scheme calc
_refine_ls_wR_factor_gt 0.0891
_refine_ls_wR_factor_ref 0.0925
_reflns_number_gt 2753
_reflns_number_total 2920
_reflns_threshold_expression >2sigma(I)
_cod_data_source_file ol401449b_si_002.cif
_cod_data_source_block exp_595_caiqian
_cod_original_cell_volume 1871.76(11)
_cod_database_code 1512176
_chemical_oxdiff_formula C19H22O3N1I1
_reflns_odcompleteness_completeness 99.94
_reflns_odcompleteness_iscentric 1
_reflns_odcompleteness_theta 58.86
_olex2_refinement_description
;
1. Fixed Uiso
 At 1.2 times of:
  All C(H) groups, All C(H,H) groups
 At 1.5 times of:
  All C(H,H,H) groups
2.a Secondary CH2 refined with riding coordinates:
 C8(H8A,H8B), C10(H10A,H10B), C7(H7A,H7B)
2.b Aromatic/amide H refined with riding coordinates:
 C13(H13), C16(H16), C12(H12), C15(H15), C6(H6), C3(H3), C5(H5), C4(H4)
2.c Idealised Me refined as rotating group:
 C19(H19A,H19B,H19C), C18(H18A,H18B,H18C)
;

loop_
_space_group_symop_id
_space_group_symop_operation_xyz
1 'x, y, z'
2 '-x+1/2, -y, z+1/2'
3 'x+1/2, -y+1/2, -z'
4 '-x, y+1/2, -z+1/2'

loop_
_atom_site_label
_atom_site_type_symbol
_atom_site_fract_x
_atom_site_fract_y
_atom_site_fract_z
_atom_site_U_iso_or_equiv
_atom_site_adp_type
_atom_site_occupancy
_atom_site_symmetry_multiplicity
_atom_site_calc_flag
_atom_site_refinement_flags
I1 I 0.17919(6) 0.48764(4) 0.325517(13) 0.04952(15) Uani 1 1 d .
C13 C 0.6325(8) 0.5027(5) 0.62727(16) 0.0312(11) Uani 1 1 d .
H13 H 0.7561 0.5210 0.6462 0.037 Uiso 1 1 calc R
O3 O 0.5036(7) 0.3393(3) 0.67767(13) 0.0380(9) Uani 1 1 d .
C16 C 0.2637(8) 0.4509(4) 0.57091(17) 0.0271(11) Uani 1 1 d .
H16 H 0.1386 0.4328 0.5524 0.032 Uiso 1 1 calc R
C12 C 0.5958(9) 0.5680(5) 0.58644(18) 0.0310(12) Uani 1 1 d .
H12 H 0.6963 0.6301 0.5787 0.037 Uiso 1 1 calc R
C8 C 0.4776(9) 0.6418(5) 0.42954(17) 0.0271(11) Uani 1 1 d .
H8A H 0.3162 0.6370 0.4220 0.033 Uiso 1 1 calc R
H8B H 0.5112 0.7254 0.4375 0.033 Uiso 1 1 calc R
C19 C 0.7015(11) 0.3595(6) 0.7057(2) 0.0454(14) Uani 1 1 d .
H19A H 0.8367 0.3515 0.6872 0.068 Uiso 1 1 calc R
H19B H 0.7051 0.3008 0.7301 0.068 Uiso 1 1 calc R
H19C H 0.6953 0.4397 0.7185 0.068 Uiso 1 1 calc R
C9 C 0.5239(8) 0.5613(4) 0.47191(17) 0.0244(11) Uani 1 1 d .
C14 C 0.4822(9) 0.4107(5) 0.63902(17) 0.0308(12) Uani 1 1 d .
C10 C 0.3842(8) 0.6111(4) 0.51287(16) 0.0256(11) Uani 1 1 d .
H10A H 0.4276 0.6950 0.5180 0.031 Uiso 1 1 calc R
H10B H 0.2235 0.6101 0.5046 0.031 Uiso 1 1 calc R
C11 C 0.4136(8) 0.5425(4) 0.55721(17) 0.0256(11) Uani 1 1 d .
C15 C 0.2951(9) 0.3865(4) 0.61112(17) 0.0295(11) Uani 1 1 d .
H15 H 0.1909 0.3267 0.6195 0.035 Uiso 1 1 calc R
O2 O 0.2259(6) 0.4203(3) 0.45521(13) 0.0319(8) Uani 1 1 d .
O1 O 0.5819(6) 0.3476(3) 0.45452(15) 0.0416(10) Uani 1 1 d .
C17 C 0.4546(9) 0.4315(5) 0.46033(19) 0.0294(12) Uani 1 1 d .
N1 N 0.7687(7) 0.5677(4) 0.48349(18) 0.0252(9) Uani 1 1 d .
C18 C 0.1479(10) 0.3003(5) 0.4421(2) 0.0447(15) Uani 1 1 d .
H18A H 0.2134 0.2786 0.4129 0.067 Uiso 1 1 calc R
H18B H -0.0158 0.3003 0.4397 0.067 Uiso 1 1 calc R
H18C H 0.1944 0.2425 0.4650 0.067 Uiso 1 1 calc R
C7 C 0.6160(9) 0.6079(5) 0.38678(17) 0.0330(13) Uani 1 1 d .
H7A H 0.7771 0.6213 0.3929 0.040 Uiso 1 1 calc R
H7B H 0.5949 0.5222 0.3803 0.040 Uiso 1 1 calc R
C1 C 0.5456(9) 0.6813(5) 0.34497(17) 0.0321(12) Uani 1 1 d .
C6 C 0.6598(11) 0.7893(5) 0.33559(18) 0.0384(13) Uani 1 1 d .
H6 H 0.7778 0.8137 0.3550 0.046 Uiso 1 1 calc R
C3 C 0.3119(11) 0.7204(6) 0.27752(18) 0.0433(14) Uani 1 1 d .
H3 H 0.1946 0.6960 0.2580 0.052 Uiso 1 1 calc R
C2 C 0.3712(10) 0.6496(5) 0.31565(18) 0.0384(13) Uani 1 1 d .
C5 C 0.6029(11) 0.8620(6) 0.29801(19) 0.0435(15) Uani 1 1 d .
H5 H 0.6817 0.9338 0.2925 0.052 Uiso 1 1 calc R
C4 C 0.4288(11) 0.8262(6) 0.26922(19) 0.0466(16) Uani 1 1 d .
H4 H 0.3900 0.8740 0.2440 0.056 Uiso 1 1 calc R
H1A H 0.834(9) 0.541(5) 0.464(2) 0.023(16) Uiso 1 1 d .
H1B H 0.801(11) 0.524(6) 0.510(2) 0.059(19) Uiso 1 1 d .

loop_
_atom_site_aniso_label
_atom_site_aniso_U_11
_atom_site_aniso_U_22
_atom_site_aniso_U_33
_atom_site_aniso_U_23
_atom_site_aniso_U_13
_atom_site_aniso_U_12
I1 0.0438(2) 0.0596(2) 0.0452(2) -0.01842(19) 0.00858(17) -0.0122(2)
C13 0.030(3) 0.032(3) 0.031(2) 0.001(2) -0.004(2) 0.001(2)
O3 0.039(2) 0.043(2) 0.0327(19) 0.0097(18) -0.0014(18) -0.0006(17)
C16 0.023(3) 0.024(2) 0.033(3) -0.0003(19) -0.001(2) 0.0009(18)
C12 0.034(3) 0.028(3) 0.031(3) -0.002(2) 0.005(2) -0.003(2)
C8 0.024(3) 0.026(3) 0.030(3) 0.002(2) 0.001(2) 0.002(2)
C19 0.042(4) 0.057(4) 0.036(3) 0.012(3) -0.005(3) 0.003(3)
C9 0.020(3) 0.026(3) 0.028(3) -0.002(2) 0.002(2) 0.000(2)
C14 0.034(3) 0.030(3) 0.028(3) 0.003(2) 0.006(2) 0.006(2)
C10 0.021(3) 0.030(3) 0.026(3) -0.002(2) 0.000(2) 0.003(2)
C11 0.023(2) 0.025(3) 0.029(2) -0.004(2) 0.002(2) 0.002(2)
C15 0.026(3) 0.029(3) 0.033(3) 0.000(2) 0.006(2) -0.003(2)
O2 0.0213(18) 0.0241(17) 0.050(2) -0.0079(16) -0.0009(16) -0.0014(14)
O1 0.028(2) 0.026(2) 0.071(3) -0.008(2) 0.0030(19) 0.0027(17)
C17 0.028(3) 0.025(3) 0.036(3) -0.002(2) 0.003(2) 0.001(2)
N1 0.017(2) 0.027(2) 0.032(2) -0.001(2) 0.0013(19) 0.0034(17)
C18 0.029(3) 0.027(3) 0.079(4) -0.013(3) 0.007(3) -0.009(3)
C7 0.031(3) 0.040(3) 0.029(3) -0.005(2) 0.007(2) 0.004(2)
C1 0.033(3) 0.040(3) 0.024(2) -0.005(2) 0.006(2) 0.007(2)
C6 0.040(3) 0.050(3) 0.026(3) -0.005(2) 0.003(3) 0.001(3)
C3 0.031(3) 0.075(4) 0.024(3) -0.009(3) 0.001(3) 0.008(3)
C2 0.037(3) 0.050(3) 0.029(3) -0.009(2) 0.009(2) -0.004(3)
C5 0.051(4) 0.054(4) 0.025(3) -0.001(3) 0.008(3) 0.003(3)
C4 0.053(4) 0.064(4) 0.023(3) 0.002(3) 0.004(3) 0.011(3)

loop_
_atom_type_symbol
_atom_type_description
_atom_type_scat_dispersion_real
_atom_type_scat_dispersion_imag
_atom_type_scat_source
C C 0.0181 0.0091 'International Tables Vol C Tables 4.2.6.8 and 6.1.1.4'
H H 0.0000 0.0000 'International Tables Vol C Tables 4.2.6.8 and 6.1.1.4'
N N 0.0311 0.0180 'International Tables Vol C Tables 4.2.6.8 and 6.1.1.4'
O O 0.0492 0.0322 'International Tables Vol C Tables 4.2.6.8 and 6.1.1.4'
I I -0.3257 6.8362 'International Tables Vol C Tables 4.2.6.8 and 6.1.1.4'

loop_
_exptl_crystal_face_index_h
_exptl_crystal_face_index_k
_exptl_crystal_face_index_l
_exptl_crystal_face_perp_dist
_exptl_oxdiff_crystal_face_indexfrac_h
_exptl_oxdiff_crystal_face_indexfrac_k
_exptl_oxdiff_crystal_face_indexfrac_l
_exptl_oxdiff_crystal_face_x
_exptl_oxdiff_crystal_face_y
_exptl_oxdiff_crystal_face_z
0 6 9 0.0585 0.0000 6.0001 9.0013 -0.9141 -0.3084 0.0545
4 -1 -3 0.1718 4.0001 -1.0000 -2.9999 0.2576 0.0501 1.0420
0 -6 -10 0.0554 -0.0000 -6.0001 -10.0013 0.9244 0.3603 -0.0514
0 -3 18 0.0571 -0.0001 -3.0001 17.9988 0.2230 -1.0134 -0.0949
0 3 -18 0.0431 0.0001 3.0001 -17.9988 -0.2230 1.0134 0.0949
-4 -1 0 0.3188 -4.0001 -1.0000 -0.0005 0.0471 0.0527 -1.0601
0 -6 8 0.0403 -0.0001 -6.0001 7.9982 0.7373 -0.5737 -0.1056
0 7 5 0.0632 0.0001 7.0001 5.0017 -1.0092 -0.0744 0.0801
1 1 -18 0.0715 1.0001 1.0000 -17.9992 0.0729 0.9407 0.3294
1 -7 4 0.0703 0.9999 -7.0002 3.9981 0.9380 -0.4124 0.1545

loop_
_geom_angle_atom_site_label_1
_geom_angle_atom_site_label_2
_geom_angle_atom_site_label_3
_geom_angle
C14 C13 C12 119.1(4)
C14 O3 C19 116.7(4)
C15 C16 C11 122.0(5)
C11 C12 C13 122.0(5)
C7 C8 C9 114.6(4)
C8 C9 C10 108.6(4)
C17 C9 C8 108.5(4)
C17 C9 C10 111.3(4)
N1 C9 C8 109.0(4)
N1 C9 C10 108.7(4)
N1 C9 C17 110.7(4)
C13 C14 C15 119.9(5)
O3 C14 C13 124.2(5)
O3 C14 C15 116.0(5)
C11 C10 C9 114.9(4)
C16 C11 C10 122.4(4)
C12 C11 C16 116.9(4)
C12 C11 C10 120.6(5)
C16 C15 C14 120.1(5)
C17 O2 C18 115.0(4)
O2 C17 C9 111.9(4)
O1 C17 C9 126.1(5)
O1 C17 O2 122.0(5)
C1 C7 C8 112.2(4)
C6 C1 C7 118.9(5)
C2 C1 C7 124.2(5)
C2 C1 C6 116.9(5)
C1 C6 C5 122.0(6)
C4 C3 C2 119.3(6)
C1 C2 I1 121.4(4)
C1 C2 C3 122.2(6)
C3 C2 I1 116.3(4)
C4 C5 C6 119.3(6)
C3 C4 C5 120.3(6)

loop_
_geom_bond_atom_site_label_1
_geom_bond_atom_site_label_2
_geom_bond_distance
I1 C2 2.127(6)
C13 C12 1.404(7)
C13 C14 1.384(7)
O3 C19 1.432(7)
O3 C14 1.377(6)
C16 C11 1.395(7)
C16 C15 1.380(7)
C12 C11 1.391(7)
C8 C9 1.541(7)
C8 C7 1.529(7)
C9 C10 1.544(7)
C9 C17 1.524(7)
C9 N1 1.473(6)
C14 C15 1.387(8)
C10 C11 1.503(7)
O2 C17 1.351(6)
O2 C18 1.450(6)
O1 C17 1.198(6)
C7 C1 1.516(7)
C1 C6 1.391(8)
C1 C2 1.374(8)
C6 C5 1.394(8)
C3 C2 1.398(8)
C3 C4 1.373(9)
C5 C4 1.375(9)
